data_7219178
loop_
_publ_author_name
'Patalenszki, J\'anos'
'B\'ir\'o, Linda'
'Benyei, Attila'
'Muchova, Tereza Radosova'
'Kasparkova, Jana'
'Buglyo, Peter'

_publ_section_title
;
 Half-sandwich complexes of ruthenium, osmium, rhodium and iridium with
 DL-methionine or S-methyl-L-cysteine: A solid state and solution
 equilibrium study
;
_journal_name_full 'RSC Adv.'
_journal_paper_doi 10.1039/C4RA15649H
_journal_year 2014
_chemical_formula_moiety 'C15 H24 N1 O2 Ru1 S1, N1 O3'
_chemical_formula_sum 'C15 H24 N2 O5 Ru S'
_chemical_formula_weight 445.49
_space_group_crystal_system monoclinic
_space_group_IT_number 14
_space_group_name_Hall '-P 2yn'
_space_group_name_H-M_alt 'P 1 21/n 1'
_symmetry_space_group_name_Hall '-P 2yn'
_symmetry_space_group_name_H-M 'P 1 21/n 1'
_atom_sites_solution_hydrogens geom
_audit_creation_date 2014-04-01T09:25:26-00:00
_audit_creation_method 'WinGX routine CIF_UPDATE'
_audit_update_record
;
2014-11-10 deposited with the CCDC.
2014-12-22 downloaded from the CCDC.
;
_cell_angle_alpha 90
_cell_angle_beta 105.500(10)
_cell_angle_gamma 90
_cell_formula_units_Z 4
_cell_length_a 12.5910(10)
_cell_length_b 7.0290(10)
_cell_length_c 19.817(5)
_cell_measurement_reflns_used 25
_cell_measurement_temperature 293(2)
_cell_measurement_theta_max 16.7
_cell_measurement_theta_min 9.2
_cell_volume 1690.1(5)
_computing_cell_refinement 'MACH3/PC (Enraf Nonius, 1992)'
_computing_data_collection 'MACH3/PC (Enraf Nonius, 1992)'
_computing_data_reduction 'XCAD4 (Harms & Wocadlo, 1995)'
_computing_molecular_graphics 'ORTEP-3 for Windows (Farrugia, 2012)'
_computing_publication_material 'WinGX publication routines (Farrugia, 2012)'
_computing_structure_refinement 'SHELXL-2013 (Sheldrick, 2013)'
_computing_structure_solution 'SIR-92 (Altomare et al., 1994)'
_diffrn_ambient_temperature 293(2)
_diffrn_measured_fraction_theta_full 0.999
_diffrn_measured_fraction_theta_max 0.998
_diffrn_measurement_device_type 'Enraf Nonius MACH3'
_diffrn_measurement_method 'non-profiled \w scans'
_diffrn_radiation_monochromator graphite
_diffrn_radiation_type MoK\a
_diffrn_radiation_wavelength 0.71073
_diffrn_reflns_av_R_equivalents 0.0406
_diffrn_reflns_Laue_measured_fraction_full 0.999
_diffrn_reflns_Laue_measured_fraction_max 0.998
_diffrn_reflns_limit_h_max 15
_diffrn_reflns_limit_h_min -10
_diffrn_reflns_limit_k_max 8
_diffrn_reflns_limit_k_min 0
_diffrn_reflns_limit_l_max 23
_diffrn_reflns_limit_l_min -24
_diffrn_reflns_number 3527
_diffrn_reflns_point_group_measured_fraction_full 0.999
_diffrn_reflns_point_group_measured_fraction_max 0.998
_diffrn_reflns_theta_full 25.242
_diffrn_reflns_theta_max 25.978
_diffrn_reflns_theta_min 3.088
_diffrn_source 'Enraf Nonius FR590'
_diffrn_standards_decay_% 5
_diffrn_standards_interval_count 258
_diffrn_standards_interval_time 160
_diffrn_standards_number 3
_exptl_absorpt_coefficient_mu 1.08
_exptl_absorpt_correction_T_max 1
_exptl_absorpt_correction_T_min 0.7001
_exptl_absorpt_correction_type refdelf
_exptl_absorpt_process_details
;
        Walker, N. & Stuart, D (1983) Acta. Cryst. A39, 158-166
;
_exptl_crystal_colour yellow
_exptl_crystal_density_diffrn 1.751
_exptl_crystal_density_method 'not measured'
_exptl_crystal_description prism
_exptl_crystal_F_000 912
_exptl_crystal_size_max 0.3
_exptl_crystal_size_mid 0.24
_exptl_crystal_size_min 0.1
_refine_diff_density_max 1.618
_refine_diff_density_min -2.279
_refine_diff_density_rms 0.211
_refine_ls_extinction_method none
_refine_ls_goodness_of_fit_ref 1.25
_refine_ls_hydrogen_treatment constr
_refine_ls_matrix_type full
_refine_ls_number_constraints 0
_refine_ls_number_parameters 221
_refine_ls_number_reflns 3317
_refine_ls_number_restraints 0
_refine_ls_restrained_S_all 1.25
_refine_ls_R_factor_all 0.0963
_refine_ls_R_factor_gt 0.0777
_refine_ls_shift/su_max 0.028
_refine_ls_shift/su_mean 0.006
_refine_ls_structure_factor_coef Fsqd
_refine_ls_weighting_details 'w=1/[\s^2^(Fo^2^)+(0.0809P)^2^+9.1539P] where P=(Fo^2^+2Fc^2^)/3'
_refine_ls_weighting_scheme calc
_refine_ls_wR_factor_ref 0.2036
_reflns_number_gt 2696
_reflns_number_total 3317
_reflns_threshold_expression 'I > 2\s(I)'
_cod_data_source_file c4ra15649h2.cif
_cod_data_source_block Ru(DL-Met)
_cod_database_code 7219178
_publcif_datablock.id {1de6e4c1-7d9a-42d0-8aa8-c2fc3fa2e533}

_shelx_space_group_comment
;
The symmetry employed for this shelxl refinement is uniquely defined
by the following loop, which should always be used as a source of
symmetry information in preference to the above space-group names.
They are only intended as comments.
;

loop_
_space_group_symop_operation_xyz
'x, y, z'
'-x+1/2, y+1/2, -z+1/2'
'-x, -y, -z'
'x-1/2, -y-1/2, z-1/2'

loop_
_atom_site_label
_atom_site_fract_x
_atom_site_fract_y
_atom_site_fract_z
_atom_site_U_iso_or_equiv
_atom_site_adp_type
_atom_site_calc_flag
_atom_site_occupancy
_atom_site_type_symbol
C1 0.2585(7) 0.1093(13) 0.2777(4) 0.0283(18) Uani d 1 C
C2 0.2710(6) 0.0223(13) 0.3492(4) 0.0256(17) Uani d 1 C
H2 0.3298 -0.0732 0.358 0.031 Uiso calc 1 H
C3 0.3019(7) 0.1783(14) 0.4055(4) 0.035(2) Uani d 1 C
H3A 0.3804 0.2026 0.4155 0.041 Uiso calc 1 H
H3B 0.2872 0.1314 0.4482 0.041 Uiso calc 1 H
C4 0.2396(8) 0.3678(14) 0.3850(5) 0.037(2) Uani d 1 C
H4A 0.2609 0.4212 0.3455 0.044 Uiso calc 1 H
H4B 0.2633 0.4559 0.4238 0.044 Uiso calc 1 H
C5 0.0709(8) 0.2952(17) 0.4468(5) 0.045(3) Uani d 1 C
H5A 0.0961 0.1681 0.4597 0.068 Uiso calc 1 H
H5B -0.0061 0.3044 0.4443 0.068 Uiso calc 1 H
H5C 0.1116 0.383 0.4812 0.068 Uiso calc 1 H
C11 -0.0977(6) 0.1149(13) 0.1869(4) 0.0288(19) Uani d 1 C
C12 -0.1345(7) 0.2038(13) 0.2388(5) 0.032(2) Uani d 1 C
H12 -0.1609 0.3278 0.2319 0.039 Uiso calc 1 H
C13 -0.1327(7) 0.1078(15) 0.3031(4) 0.033(2) Uani d 1 C
H13 -0.1535 0.172 0.3386 0.04 Uiso calc 1 H
C14 -0.0992(7) -0.0845(14) 0.3122(5) 0.034(2) Uani d 1 C
C15 -0.0642(7) -0.1742(13) 0.2582(5) 0.0306(19) Uani d 1 C
H15 -0.0412 -0.3003 0.2637 0.037 Uiso calc 1 H
C16 -0.0634(7) -0.0794(13) 0.1971(5) 0.032(2) Uani d 1 C
H16 -0.0402 -0.1426 0.1624 0.039 Uiso calc 1 H
C17 -0.0964(7) 0.2165(14) 0.1179(5) 0.035(2) Uani d 1 C
H17 -0.169 0.1953 0.0852 0.042 Uiso calc 1 H
C18 -0.0828(9) 0.4301(16) 0.1271(6) 0.050(3) Uani d 1 C
H18A -0.016 0.4571 0.1626 0.076 Uiso calc 1 H
H18B -0.1444 0.4815 0.141 0.076 Uiso calc 1 H
H18C -0.0794 0.4868 0.0837 0.076 Uiso calc 1 H
C19 -0.0124(9) 0.1353(17) 0.0836(5) 0.047(3) Uani d 1 C
H19A -0.0039 0.2197 0.0473 0.07 Uiso calc 1 H
H19B -0.037 0.0132 0.0637 0.07 Uiso calc 1 H
H19C 0.0571 0.1213 0.118 0.07 Uiso calc 1 H
C20 -0.0960(9) -0.1848(18) 0.3793(5) 0.050(3) Uani d 1 C
H20A -0.1561 -0.2733 0.3717 0.076 Uiso calc 1 H
H20B -0.1024 -0.0934 0.414 0.076 Uiso calc 1 H
H20C -0.0275 -0.2521 0.3952 0.076 Uiso calc 1 H
N1 0.1659(5) -0.0718(11) 0.3490(4) 0.0288(16) Uani d 1 N
H1A 0.1594 -0.0814 0.3966 0.035 Uiso calc 1 H
H1B 0.1649 -0.1996 0.3303 0.035 Uiso calc 1 H
N11 0.2283(7) -0.2569(12) 0.5244(4) 0.0406(19) Uani d 1 N
O1 0.1603(5) 0.1511(9) 0.2427(3) 0.0299(13) Uani d 1 O
O2 0.3414(5) 0.1466(9) 0.2582(3) 0.0339(14) Uani d 1 O
O11 0.1530(7) -0.1488(15) 0.4964(5) 0.077(3) Uani d 1 O
O12 0.3071(7) -0.2701(14) 0.4983(5) 0.071(3) Uani d 1 O
O13 0.2239(7) -0.3456(14) 0.5770(4) 0.065(2) Uani d 1 O
S1 0.09183(19) 0.3521(3) 0.36253(12) 0.0323(5) Uani d 1 S
Ru1 0.03160(5) 0.08508(10) 0.28732(3) 0.0235(2) Uani d 1 Ru

loop_
_atom_site_aniso_label
_atom_site_aniso_U_11
_atom_site_aniso_U_22
_atom_site_aniso_U_33
_atom_site_aniso_U_12
_atom_site_aniso_U_13
_atom_site_aniso_U_23
C1 0.030(4) 0.034(5) 0.021(4) 0.003(4) 0.008(3) 0.004(4)
C2 0.017(4) 0.035(5) 0.025(4) 0.001(3) 0.006(3) 0.006(4)
C3 0.030(5) 0.052(6) 0.017(4) -0.001(4) -0.002(3) -0.002(4)
C4 0.034(5) 0.036(5) 0.042(5) -0.011(4) 0.012(4) -0.003(4)
C5 0.039(5) 0.059(7) 0.044(6) -0.006(5) 0.021(5) -0.010(5)
C11 0.009(3) 0.043(5) 0.029(4) -0.003(3) -0.004(3) -0.005(4)
C12 0.019(4) 0.037(5) 0.037(5) 0.003(4) 0.000(4) 0.002(4)
C13 0.020(4) 0.060(6) 0.018(4) 0.000(4) 0.002(3) -0.008(4)
C14 0.021(4) 0.048(6) 0.031(5) -0.009(4) 0.006(4) 0.003(4)
C15 0.018(4) 0.029(5) 0.041(5) -0.001(3) 0.001(4) 0.003(4)
C16 0.016(4) 0.032(5) 0.044(5) -0.004(3) 0.001(4) -0.004(4)
C17 0.027(4) 0.040(5) 0.032(5) -0.004(4) -0.003(4) 0.002(4)
C18 0.047(6) 0.051(7) 0.048(6) 0.003(5) 0.003(5) 0.007(5)
C19 0.046(6) 0.065(7) 0.031(5) -0.003(5) 0.013(4) 0.006(5)
C20 0.036(5) 0.069(8) 0.045(6) -0.018(5) 0.008(5) 0.004(6)
N1 0.021(3) 0.037(4) 0.030(4) 0.001(3) 0.009(3) 0.003(3)
N11 0.042(5) 0.042(5) 0.032(4) -0.001(4) -0.001(4) 0.000(4)
O1 0.021(3) 0.042(4) 0.027(3) 0.000(3) 0.007(2) 0.003(3)
O2 0.025(3) 0.043(4) 0.037(3) 0.000(3) 0.014(3) 0.003(3)
O11 0.052(5) 0.105(8) 0.080(6) 0.027(5) 0.029(5) 0.052(6)
O12 0.061(5) 0.085(7) 0.079(6) 0.013(5) 0.038(5) -0.012(5)
O13 0.071(6) 0.078(6) 0.051(5) 0.026(5) 0.024(4) 0.021(4)
S1 0.0308(11) 0.0322(12) 0.0337(11) -0.0005(9) 0.0081(9) -0.0023(9)
Ru1 0.0161(3) 0.0288(4) 0.0247(4) 0.0007(3) 0.0041(3) -0.0006(3)

loop_
_atom_type_symbol
_atom_type_description
_atom_type_scat_dispersion_real
_atom_type_scat_dispersion_imag
_atom_type_scat_source
C C 0.0033 0.0016 'International Tables Vol C Tables 4.2.6.8 and 6.1.1.4'
H H 0 0 'International Tables Vol C Tables 4.2.6.8 and 6.1.1.4'
N N 0.0061 0.0033 'International Tables Vol C Tables 4.2.6.8 and 6.1.1.4'
O O 0.0106 0.006 'International Tables Vol C Tables 4.2.6.8 and 6.1.1.4'
S S 0.1246 0.1234 'International Tables Vol C Tables 4.2.6.8 and 6.1.1.4'
Ru Ru -1.2594 0.8363 'International Tables Vol C Tables 4.2.6.8 and 6.1.1.4'

loop_
_geom_angle_atom_site_label_1
_geom_angle_atom_site_label_2
_geom_angle_atom_site_label_3
_geom_angle
O2 C1 O1 123.9(8)
O2 C1 C2 119.6(7)
O1 C1 C2 116.3(7)
N1 C2 C1 108.0(6)
N1 C2 C3 112.0(7)
C1 C2 C3 109.6(7)
N1 C2 H2 109.1
C1 C2 H2 109.1
C3 C2 H2 109.1
C2 C3 C4 114.3(7)
C2 C3 H3A 108.7
C4 C3 H3A 108.7
C2 C3 H3B 108.7
C4 C3 H3B 108.7
H3A C3 H3B 107.6
C3 C4 S1 115.6(6)
C3 C4 H4A 108.4
S1 C4 H4A 108.4
C3 C4 H4B 108.4
S1 C4 H4B 108.4
H4A C4 H4B 107.4
S1 C5 H5A 109.5
S1 C5 H5B 109.5
H5A C5 H5B 109.5
S1 C5 H5C 109.5
H5A C5 H5C 109.5
H5B C5 H5C 109.5
C12 C11 C16 118.3(8)
C12 C11 C17 122.2(8)
C16 C11 C17 119.4(8)
C12 C11 Ru1 71.8(5)
C16 C11 Ru1 70.2(5)
C17 C11 Ru1 131.1(6)
C11 C12 C13 121.2(9)
C11 C12 Ru1 71.8(5)
C13 C12 Ru1 69.5(5)
C11 C12 H12 119.4
C13 C12 H12 119.4
Ru1 C12 H12 132.4
C12 C13 C14 119.8(8)
C12 C13 Ru1 72.4(5)
C14 C13 Ru1 71.7(5)
C12 C13 H13 120.1
C14 C13 H13 120.1
Ru1 C13 H13 127.9
C13 C14 C15 118.2(8)
C13 C14 C20 120.1(9)
C15 C14 C20 121.6(9)
C13 C14 Ru1 70.6(5)
C15 C14 Ru1 70.5(5)
C20 C14 Ru1 127.8(6)
C16 C15 C14 121.7(9)
C16 C15 Ru1 72.3(5)
C14 C15 Ru1 71.8(5)
C16 C15 H15 119.2
C14 C15 H15 119.1
Ru1 C15 H15 129.3
C15 C16 C11 120.7(9)
C15 C16 Ru1 70.8(5)
C11 C16 Ru1 72.0(5)
C15 C16 H16 119.7
C11 C16 H16 119.7
Ru1 C16 H16 130.1
C19 C17 C18 111.0(9)
C19 C17 C11 113.3(8)
C18 C17 C11 112.2(8)
C19 C17 H17 106.6
C18 C17 H17 106.6
C11 C17 H17 106.6
C17 C18 H18A 109.5
C17 C18 H18B 109.5
H18A C18 H18B 109.5
C17 C18 H18C 109.5
H18A C18 H18C 109.5
H18B C18 H18C 109.5
C17 C19 H19A 109.5
C17 C19 H19B 109.5
H19A C19 H19B 109.5
C17 C19 H19C 109.5
H19A C19 H19C 109.5
H19B C19 H19C 109.5
C14 C20 H20A 109.5
C14 C20 H20B 109.5
H20A C20 H20B 109.5
C14 C20 H20C 109.5
H20A C20 H20C 109.5
H20B C20 H20C 109.5
C2 N1 Ru1 110.2(5)
C2 N1 H1A 109.6
Ru1 N1 H1A 109.6
C2 N1 H1B 109.6
Ru1 N1 H1B 109.6
H1A N1 H1B 108.1
O11 N11 O13 119.6(9)
O11 N11 O12 117.8(9)
O13 N11 O12 122.6(9)
C1 O1 Ru1 117.7(5)
C4 S1 C5 100.5(5)
C4 S1 Ru1 109.8(3)
C5 S1 Ru1 107.6(4)
O1 Ru1 N1 76.7(2)
O1 Ru1 C13 156.3(3)
N1 Ru1 C13 126.8(3)
O1 Ru1 C15 120.7(3)
N1 Ru1 C15 91.0(3)
C13 Ru1 C15 67.6(3)
O1 Ru1 C14 158.0(3)
N1 Ru1 C14 96.8(3)
C13 Ru1 C14 37.7(4)
C15 Ru1 C14 37.7(3)
O1 Ru1 C16 95.0(3)
N1 Ru1 C16 111.9(3)
C13 Ru1 C16 79.9(3)
C15 Ru1 C16 36.9(3)
C14 Ru1 C16 67.6(3)
O1 Ru1 C12 118.7(3)
N1 Ru1 C12 164.4(3)
C13 Ru1 C12 38.1(3)
C15 Ru1 C12 79.0(3)
C14 Ru1 C12 67.9(3)
C16 Ru1 C12 66.4(3)
O1 Ru1 C11 93.8(3)
N1 Ru1 C11 148.2(3)
C13 Ru1 C11 67.9(3)
C15 Ru1 C11 67.6(3)
C14 Ru1 C11 80.7(3)
C16 Ru1 C11 37.8(3)
C12 Ru1 C11 36.4(3)
O1 Ru1 S1 86.38(18)
N1 Ru1 S1 88.7(2)
C13 Ru1 S1 90.5(2)
C15 Ru1 S1 152.1(3)
C14 Ru1 S1 114.7(3)
C16 Ru1 S1 159.1(3)
C12 Ru1 S1 94.6(3)
C11 Ru1 S1 121.3(2)

loop_
_geom_bond_atom_site_label_1
_geom_bond_atom_site_label_2
_geom_bond_distance
C1 O2 1.233(10)
C1 O1 1.280(10)
C1 C2 1.513(11)
C2 N1 1.479(10)
C2 C3 1.538(12)
C2 H2 0.98
C3 C4 1.544(13)
C3 H3A 0.97
C3 H3B 0.97
C4 S1 1.797(9)
C4 H4A 0.97
C4 H4B 0.97
C5 S1 1.804(10)
C5 H5A 0.96
C5 H5B 0.96
C5 H5C 0.96
C11 C12 1.384(12)
C11 C16 1.430(13)
C11 C17 1.548(12)
C11 Ru1 2.218(8)
C12 C13 1.436(13)
C12 Ru1 2.218(8)
C12 H12 0.93
C13 C14 1.413(14)
C13 Ru1 2.179(8)
C13 H13 0.9301
C14 C15 1.411(13)
C14 C20 1.495(13)
C14 Ru1 2.194(8)
C15 C16 1.384(13)
C15 Ru1 2.177(9)
C15 H15 0.9299
C16 Ru1 2.195(9)
C16 H16 0.9301
C17 C19 1.514(14)
C17 C18 1.516(14)
C17 H17 0.98
C18 H18A 0.96
C18 H18B 0.96
C18 H18C 0.96
C19 H19A 0.96
C19 H19B 0.96
C19 H19C 0.96
C20 H20A 0.96
C20 H20B 0.96
C20 H20C 0.96
N1 Ru1 2.113(7)
N1 H1A 0.97
N1 H1B 0.97
N11 O11 1.226(11)
N11 O13 1.229(11)
N11 O12 1.238(11)
O1 Ru1 2.095(6)
S1 Ru1 2.390(2)

loop_
_geom_hbond_atom_site_label_D
_geom_hbond_atom_site_label_H
_geom_hbond_atom_site_label_A
_geom_hbond_distance_DH
_geom_hbond_distance_HA
_geom_hbond_distance_DA
_geom_hbond_angle_DHA
_geom_hbond_site_symmetry_A
C4 H4A O2 0.97 2.64 3.375(12) 132.7 2
C4 H4B O12 0.97 2.4 3.350(14) 166.3 1_565
C5 H5A O11 0.96 2.39 3.352(15) 176.9 .
N1 H1A O11 0.97 2.06 3.018(11) 170.3 .
N1 H1B O2 0.97 2.04 2.887(10) 144.2 2_545
C4 H4A O2 0.97 2.64 3.375(12) 132.7 2
C4 H4B O12 0.97 2.4 3.350(14) 166.3 1_565
C5 H5A O11 0.96 2.39 3.352(15) 176.9 .
N1 H1A O11 0.97 2.06 3.018(11) 170.3 .
N1 H1B O2 0.97 2.04 2.887(10) 144.2 2_545

loop_
_geom_torsion_atom_site_label_1
_geom_torsion_atom_site_label_2
_geom_torsion_atom_site_label_3
_geom_torsion_atom_site_label_4
_geom_torsion
O2 C1 C2 N1 -159.1(8)
O1 C1 C2 N1 25.4(11)
O2 C1 C2 C3 78.7(10)
O1 C1 C2 C3 -96.9(9)
N1 C2 C3 C4 -79.1(9)
C1 C2 C3 C4 40.7(10)
C2 C3 C4 S1 57.1(10)
C16 C11 C12 C13 3.5(12)
C17 C11 C12 C13 -178.7(8)
Ru1 C11 C12 C13 -50.9(7)
C16 C11 C12 Ru1 54.4(6)
C17 C11 C12 Ru1 -127.7(7)
C11 C12 C13 C14 -3.9(13)
Ru1 C12 C13 C14 -55.9(7)
C11 C12 C13 Ru1 52.0(7)
C12 C13 C14 C15 2.5(12)
Ru1 C13 C14 C15 -53.8(7)
C12 C13 C14 C20 179.4(8)
Ru1 C13 C14 C20 123.1(8)
C12 C13 C14 Ru1 56.2(7)
C13 C14 C15 C16 -0.7(12)
C20 C14 C15 C16 -177.6(8)
Ru1 C14 C15 C16 -54.6(7)
C13 C14 C15 Ru1 53.8(7)
C20 C14 C15 Ru1 -123.1(8)
C14 C15 C16 C11 0.3(12)
Ru1 C15 C16 C11 -54.0(7)
C14 C15 C16 Ru1 54.4(7)
C12 C11 C16 C15 -1.7(12)
C17 C11 C16 C15 -179.6(7)
Ru1 C11 C16 C15 53.5(7)
C12 C11 C16 Ru1 -55.2(7)
C17 C11 C16 Ru1 126.9(7)
C12 C11 C17 C19 155.2(8)
C16 C11 C17 C19 -27.0(11)
Ru1 C11 C17 C19 61.7(11)
C12 C11 C17 C18 28.5(11)
C16 C11 C17 C18 -153.6(8)
Ru1 C11 C17 C18 -64.9(11)
C1 C2 N1 Ru1 -35.6(8)
C3 C2 N1 Ru1 85.2(7)
O2 C1 O1 Ru1 -177.5(7)
C2 C1 O1 Ru1 -2.2(10)
C3 C4 S1 C5 68.7(8)
C3 C4 S1 Ru1 -44.5(7)
